data_2100164
loop_
_publ_author_name
'Day, G. M.'
'Motherwell, W. D. S.'
'Ammon, H. L.'
'Boerrigter, S. X. M.'
'Della Valle, R. G.'
'Venuti, E.'
'Dzyabchenko, A.'
'Dunitz, J. D.'
'Schweizer, B.'
'van Eijck, B. P.'
'Erk, P.'
'Facelli, J. C.'
'Bazterra, V. E.'
'Ferraro, M. B.'
'Hofmann, D. W. M.'
'Leusen, F. J. J.'
'Liang, C.'
'Pantelides, C. C.'
'Karamertzanis, P. G.'
'Price, S. L.'
'Lewis, T. C.'
'Nowell, H.'
'Torrisi, A.'
'Scheraga, H. A.'
'Arnautova, Y. A.'
'Schmidt, M. U.'
'Verwer, P.'

_publ_section_title
;
 A third blind test of crystal structure prediction
;
_journal_coeditor_code DE5014
_journal_issue 5
_journal_name_full 'Acta Crystallographica Section B'
_journal_page_first 511
_journal_page_last 527
_journal_paper_doi 10.1107/S0108768105016563
_journal_volume 61
_journal_year 2005
_chemical_formula_sum 'C22 H8 I2 O2'
_chemical_formula_weight 558.08
_chemical_name_systematic
;
 ?
;
_space_group_IT_number 14
_symmetry_cell_setting monoclinic
_symmetry_space_group_name_Hall '-P 2ybc'
_symmetry_space_group_name_H-M 'P 1 21/c 1'
_atom_sites_solution_hydrogens geom
_atom_sites_solution_primary direct
_atom_sites_solution_secondary difmap
_audit_creation_method SHELXL-97
_cell_angle_alpha 90.00
_cell_angle_beta 100.63(3)
_cell_angle_gamma 90.00
_cell_formula_units_Z 2
_cell_length_a 4.2020(10)
_cell_length_b 20.956(4)
_cell_length_c 9.276(2)
_cell_measurement_reflns_used 25
_cell_measurement_temperature 293(2)
_cell_measurement_theta_max 23.5
_cell_measurement_theta_min 3.5
_cell_volume 802.8(3)
_computing_cell_refinement 'R3m/V-software (Siemens)'
_computing_data_collection 'R3m/V-software (Siemens)'
_computing_data_reduction 'R3m/V-software (Siemens)'
_computing_structure_refinement 'SHELXL-97 (Sheldrick, 1997)'
_computing_structure_solution 'SHELXS-97 (Sheldrick, 1990)'
_diffrn_ambient_temperature 293(2)
_diffrn_measured_fraction_theta_full 1.000
_diffrn_measured_fraction_theta_max 1.000
_diffrn_measurement_device_type 'R3m/V (Siemens)'
_diffrn_radiation_monochromator graphite
_diffrn_radiation_source 'fine-focus sealed tube'
_diffrn_radiation_type MoK\a
_diffrn_radiation_wavelength 0.71072
_diffrn_reflns_av_R_equivalents 0.0736
_diffrn_reflns_av_sigmaI/netI 0.0792
_diffrn_reflns_limit_h_max 5
_diffrn_reflns_limit_h_min -5
_diffrn_reflns_limit_k_max 24
_diffrn_reflns_limit_k_min 0
_diffrn_reflns_limit_l_max 11
_diffrn_reflns_limit_l_min -11
_diffrn_reflns_number 2784
_diffrn_reflns_theta_full 25.02
_diffrn_reflns_theta_max 25.02
_diffrn_reflns_theta_min 1.94
_diffrn_standards_decay_% <1
_diffrn_standards_interval_count 69
_diffrn_standards_number 1
_exptl_absorpt_coefficient_mu 3.932
_exptl_absorpt_correction_T_max 0.337
_exptl_absorpt_correction_T_min 0.278
_exptl_absorpt_correction_type psi-method
_exptl_crystal_density_diffrn 2.309
_exptl_crystal_density_method 'not measured'
_exptl_crystal_F_000 524
_exptl_crystal_size_max 0.38mm
_exptl_crystal_size_mid 0.08mm
_exptl_crystal_size_min 0.04mm
_refine_diff_density_max 0.669
_refine_diff_density_min -0.536
_refine_ls_extinction_method none
_refine_ls_goodness_of_fit_ref 1.058
_refine_ls_hydrogen_treatment mixed
_refine_ls_matrix_type full
_refine_ls_number_parameters 118
_refine_ls_number_reflns 1398
_refine_ls_number_restraints 0
_refine_ls_restrained_S_all 1.058
_refine_ls_R_factor_all 0.0544
_refine_ls_R_factor_gt 0.0355
_refine_ls_shift/su_max 0.000
_refine_ls_shift/su_mean 0.000
_refine_ls_structure_factor_coef Fsqd
_refine_ls_weighting_details 'calc w=1/[\s^2^(Fo^2^)+(0.0199P)^2^+0.0000P] where P=(Fo^2^+2Fc^2^)/3'
_refine_ls_weighting_scheme calc
_refine_ls_wR_factor_gt 0.0773
_refine_ls_wR_factor_ref 0.0832
_reflns_number_gt 1057
_reflns_number_total 1398
_reflns_threshold_expression >2sigma(I)
_cod_data_source_file de5014sup1.cif
_cod_data_source_block IX
_cod_original_sg_symbol_H-M 'P 2(1)/c'
_cod_database_code 2100164

loop_
_symmetry_equiv_pos_as_xyz
'x, y, z'
'-x, y+1/2, -z+1/2'
'-x, -y, -z'
'x, -y-1/2, z-1/2'

loop_
_atom_site_label
_atom_site_fract_x
_atom_site_fract_y
_atom_site_fract_z
_atom_site_U_iso_or_equiv
_atom_site_adp_type
_atom_site_calc_flag
_atom_site_refinement_flags
_atom_site_occupancy
_atom_site_type_symbol
C01 -0.6628(17) -0.0254(3) -0.3520(8) 0.0434(17) Uani d . 1 C
H01 -0.7587 0.0052 -0.4187 0.065 Uiso calc R 1 H
C02 -0.7525(17) -0.0890(3) -0.3744(8) 0.0479(18) Uani d . 1 C
H02 -0.9064 -0.1010 -0.4553 0.072 Uiso calc R 1 H
C03 -0.6104(15) -0.1337(3) -0.2753(8) 0.0424(17) Uani d . 1 C
H03 -0.6739 -0.1761 -0.2893 0.064 Uiso calc R 1 H
C04 -0.3734(14) -0.1181(3) -0.1537(7) 0.0329(14) Uani d . 1 C
C05 -0.2822(14) -0.0524(3) -0.1318(7) 0.0334(14) Uani d . 1 C
C06 -0.0458(14) -0.0333(3) -0.0101(7) 0.0306(14) Uani d . 1 C
C07 0.2124(15) 0.1637(3) 0.0509(8) 0.0362(15) Uani d . 1 C
C08 -0.0110(15) 0.1448(3) -0.0646(7) 0.0383(16) Uani d . 1 C
H08 -0.1107 0.1752 -0.1310 0.057 Uiso calc R 1 H
C09 -0.0971(14) 0.0801(3) -0.0869(7) 0.0323(14) Uani d . 1 C
C10 -0.3481(16) 0.0621(3) -0.2157(7) 0.0397(16) Uani d . 1 C
C11 -0.4364(14) -0.0068(3) -0.2338(7) 0.0354(15) Uani d . 1 C
O1 -0.4750(13) 0.1019(2) -0.3044(6) 0.0606(17) Uani d . 1 O
I1 0.31891(11) 0.26105(2) 0.08029(6) 0.04881(19) Uani d . 1 I

loop_
_atom_site_aniso_label
_atom_site_aniso_U_11
_atom_site_aniso_U_22
_atom_site_aniso_U_33
_atom_site_aniso_U_12
_atom_site_aniso_U_13
_atom_site_aniso_U_23
C01 0.051(4) 0.037(4) 0.040(4) 0.002(3) 0.003(3) 0.006(3)
C02 0.054(4) 0.044(4) 0.044(4) -0.004(3) 0.004(3) -0.006(4)
C03 0.053(4) 0.024(3) 0.053(5) -0.002(3) 0.018(4) -0.006(3)
C04 0.036(3) 0.026(3) 0.040(4) 0.001(2) 0.013(3) 0.004(3)
C05 0.041(3) 0.025(3) 0.036(4) 0.002(3) 0.011(3) -0.001(3)
C06 0.035(3) 0.024(3) 0.036(4) 0.001(2) 0.013(3) 0.000(3)
C07 0.043(3) 0.023(3) 0.044(4) -0.001(3) 0.014(3) -0.002(3)
C08 0.051(4) 0.027(3) 0.040(4) 0.006(3) 0.019(3) 0.007(3)
C09 0.041(3) 0.024(3) 0.033(4) 0.003(3) 0.009(3) 0.003(3)
C10 0.053(4) 0.029(3) 0.037(4) 0.009(3) 0.005(3) 0.005(3)
C11 0.042(4) 0.027(3) 0.039(4) 0.000(3) 0.010(3) 0.002(3)
O1 0.074(4) 0.034(3) 0.062(4) 0.002(2) -0.017(3) 0.009(3)
I1 0.0528(3) 0.0224(2) 0.0702(4) -0.0045(2) 0.0089(2) -0.0005(2)

loop_
_atom_type_symbol
_atom_type_description
_atom_type_scat_dispersion_real
_atom_type_scat_dispersion_imag
_atom_type_scat_source
C C 0.0033 0.0016 'International Tables Vol C Tables 4.2.6.8 and 6.1.1.4'
H H 0.0000 0.0000 'International Tables Vol C Tables 4.2.6.8 and 6.1.1.4'
O O 0.0106 0.0060 'International Tables Vol C Tables 4.2.6.8 and 6.1.1.4'
I I -0.4742 1.8119 'International Tables Vol C Tables 4.2.6.8 and 6.1.1.4'

loop_
_geom_angle_atom_site_label_1
_geom_angle_atom_site_label_2
_geom_angle_atom_site_label_3
_geom_angle_site_symmetry_1
_geom_angle_site_symmetry_3
_geom_angle
C11 C01 C02 . . 121.5(6)
C11 C01 H01 . . 119.3
C02 C01 H01 . . 119.3
C03 C02 C01 . . 118.8(6)
C03 C02 H02 . . 120.6
C01 C02 H02 . . 120.6
C02 C03 C04 . . 122.6(6)
C02 C03 H03 . . 118.7
C04 C03 H03 . . 118.7
C03 C04 C05 . . 118.2(5)
C03 C04 C07 . 3 124.1(6)
C05 C04 C07 . 3 117.8(6)
C06 C05 C11 . . 120.7(5)
C06 C05 C04 . . 121.0(6)
C11 C05 C04 . . 118.4(5)
C09 C06 C05 3 . 118.2(6)
C09 C06 C06 3 3 121.5(7)
C05 C06 C06 . 3 120.3(7)
C08 C07 C04 . 3 120.6(6)
C08 C07 I1 . . 119.3(5)
C04 C07 I1 3 . 120.1(5)
C07 C08 C09 . . 121.4(6)
C07 C08 H08 . . 119.3
C09 C08 H08 . . 119.3
C06 C09 C08 3 . 121.0(6)
C06 C09 C10 3 . 119.9(6)
C08 C09 C10 . . 119.1(5)
O1 C10 C09 . . 121.6(6)
O1 C10 C11 . . 121.1(6)
C09 C10 C11 . . 117.3(5)
C01 C11 C05 . . 120.6(6)
C01 C11 C10 . . 119.1(6)
C05 C11 C10 . . 120.3(5)

loop_
_geom_bond_atom_site_label_1
_geom_bond_atom_site_label_2
_geom_bond_site_symmetry_2
_geom_bond_distance
C01 C11 . 1.369(9)
C01 C02 . 1.390(10)
C01 H01 . 0.9300
C02 C03 . 1.370(9)
C02 H02 . 0.9300
C03 C04 . 1.398(9)
C03 H03 . 0.9300
C04 C05 . 1.433(9)
C04 C07 3 1.429(9)
C05 C06 . 1.417(8)
C05 C11 . 1.414(8)
C06 C09 3 1.389(8)
C06 C06 3 1.451(12)
C07 C08 . 1.347(9)
C07 C04 3 1.429(9)
C07 I1 . 2.096(6)
C08 C09 . 1.410(9)
C08 H08 . 0.9300
C09 C06 3 1.389(8)
C09 C10 . 1.489(9)
C10 O1 . 1.223(7)
C10 C11 . 1.493(8)

loop_
_geom_torsion_atom_site_label_1
_geom_torsion_atom_site_label_2
_geom_torsion_atom_site_label_3
_geom_torsion_atom_site_label_4
_geom_torsion_site_symmetry_1
_geom_torsion_site_symmetry_4
_geom_torsion
C11 C01 C02 C03 . . 0.1(13)
C01 C02 C03 C04 . . -1.3(12)
C02 C03 C04 C05 . . 1.2(11)
C02 C03 C04 C07 . 3 -177.8(7)
C03 C04 C05 C06 . . 179.4(6)
C07 C04 C05 C06 3 . -1.5(10)
C03 C04 C05 C11 . . 0.1(10)
C07 C04 C05 C11 3 . 179.2(6)
C11 C05 C06 C09 . 3 179.8(6)
C04 C05 C06 C09 . 3 0.5(10)
C11 C05 C06 C06 . 3 -1.1(12)
C04 C05 C06 C06 . 3 179.5(7)
C04 C07 C08 C09 3 . 0.9(11)
I1 C07 C08 C09 . . -178.3(5)
C07 C08 C09 C06 . 3 0.2(11)
C07 C08 C09 C10 . . 179.4(6)
C06 C09 C10 O1 3 . -178.9(7)
C08 C09 C10 O1 . . 1.9(11)
C06 C09 C10 C11 3 . 0.4(10)
C08 C09 C10 C11 . . -178.9(6)
C02 C01 C11 C05 . . 1.1(12)
C02 C01 C11 C10 . . 179.7(7)
C06 C05 C11 C01 . . 179.5(7)
C04 C05 C11 C01 . . -1.2(10)
C06 C05 C11 C10 . . 0.9(10)
C04 C05 C11 C10 . . -179.7(6)
O1 C10 C11 C01 . . 0.1(11)
C09 C10 C11 C01 . . -179.1(6)
O1 C10 C11 C05 . . 178.7(7)
C09 C10 C11 C05 . . -0.5(10)
